data_1513399
loop_
_publ_author_name
'Han, Fu-Zhong'
'Zhu, Fu-Lin'
'Wang, Ya-Hui'
'Zou, Yuan'
'Hu, Xin-Hu'
'Chen, Song'
'Hu, Xiang-Ping'

_publ_section_title
;
 Highly enantioselective copper-catalyzed propargylic substitution of
 propargylic acetates with 1,3-dicarbonyl compounds.
;
_journal_issue 2
_journal_name_full 'Organic letters'
_journal_page_first 588
_journal_page_last 591
_journal_paper_doi 10.1021/ol403469m
_journal_volume 16
_journal_year 2014
_chemical_absolute_configuration ad
_chemical_formula_moiety 'C16 H15 Br O2'
_chemical_formula_sum 'C16 H15 Br O2'
_chemical_formula_weight 319.19
_chemical_name_systematic
; 
 ? 
;
_space_group_IT_number 76
_symmetry_cell_setting tetragonal
_symmetry_space_group_name_Hall 'P 4w'
_symmetry_space_group_name_H-M 'P 41'
_atom_sites_solution_hydrogens geom
_atom_sites_solution_primary direct
_atom_sites_solution_secondary difmap
_audit_creation_method SHELXL-97
_cell_angle_alpha 90.00
_cell_angle_beta 90.00
_cell_angle_gamma 90.00
_cell_formula_units_Z 4
_cell_length_a 7.3072(10)
_cell_length_b 7.3072(10)
_cell_length_c 25.958(5)
_cell_measurement_reflns_used 4006
_cell_measurement_temperature 173(2)
_cell_measurement_theta_max 27.4634
_cell_measurement_theta_min 2.7876
_cell_volume 1386.0(4)
_computing_cell_refinement 'CrystalClear (Rigaku Inc., 2008)'
_computing_data_collection 'CrystalClear (Rigaku Inc., 2008)'
_computing_data_reduction 'CrystalClear (Rigaku Inc., 2008)'
_computing_molecular_graphics
;
 Mercury: visualization and analysis of crystal structures, C. F. Macrae,
 P. R. Edgington, P. McCabe, E. Pidcock, G. P. Shields, R. Taylor,
 M. Towler and J. van de Streek, J. Appl. Cryst., 39, 453-457, 2006.
;
_computing_publication_material 'SHELX-97 (Sheldrick, 2008)'
_computing_structure_refinement 'SHELX-97 (Sheldrick, 2008)'
_computing_structure_solution 'SHELX-97 (Sheldrick, 2008)'
_diffrn_ambient_temperature 173(2)
_diffrn_detector_area_resol_mean 28.5714
_diffrn_measured_fraction_theta_full 0.981
_diffrn_measured_fraction_theta_max 0.981
_diffrn_measurement_device_type 'Saturn724+ CCD'
_diffrn_measurement_method '\w scans at fixed \c = 45\%'
_diffrn_radiation_monochromator graphite
_diffrn_radiation_source 'fine-focus sealed tube'
_diffrn_radiation_type MoK\a
_diffrn_radiation_wavelength 0.71073
_diffrn_reflns_av_R_equivalents 0.0347
_diffrn_reflns_av_sigmaI/netI 0.0348
_diffrn_reflns_limit_h_max 9
_diffrn_reflns_limit_h_min -9
_diffrn_reflns_limit_k_max 8
_diffrn_reflns_limit_k_min -6
_diffrn_reflns_limit_l_max 33
_diffrn_reflns_limit_l_min -33
_diffrn_reflns_number 7463
_diffrn_reflns_theta_full 27.50
_diffrn_reflns_theta_max 27.50
_diffrn_reflns_theta_min 3.20
_exptl_absorpt_coefficient_mu 2.961
_exptl_absorpt_correction_T_max 1.0000
_exptl_absorpt_correction_T_min 0.5758
_exptl_absorpt_correction_type multi-scan
_exptl_absorpt_process_details 'CrystalClear (Rigaku Inc., 2008)'
_exptl_crystal_colour Colorless
_exptl_crystal_density_diffrn 1.530
_exptl_crystal_density_method 'not measured'
_exptl_crystal_description block
_exptl_crystal_F_000 648
_exptl_crystal_size_max 0.51
_exptl_crystal_size_mid 0.34
_exptl_crystal_size_min 0.31
_refine_diff_density_max 0.402
_refine_diff_density_min -0.191
_refine_diff_density_rms 0.055
_refine_ls_abs_structure_details 'Flack H D (1983), Acta Cryst. A39, 876-881'
_refine_ls_abs_structure_Flack 0.006(9)
_refine_ls_extinction_method none
_refine_ls_goodness_of_fit_ref 1.070
_refine_ls_hydrogen_treatment constr
_refine_ls_matrix_type full
_refine_ls_number_parameters 173
_refine_ls_number_reflns 3107
_refine_ls_number_restraints 1
_refine_ls_restrained_S_all 1.070
_refine_ls_R_factor_all 0.0306
_refine_ls_R_factor_gt 0.0295
_refine_ls_shift/su_max 0.001
_refine_ls_shift/su_mean 0.000
_refine_ls_structure_factor_coef Fsqd
_refine_ls_weighting_details 'calc w=1/[\s^2^(Fo^2^)+(0.0333P)^2^+0.3222P] where P=(Fo^2^+2Fc^2^)/3'
_refine_ls_weighting_scheme calc
_refine_ls_wR_factor_gt 0.0697
_refine_ls_wR_factor_ref 0.0706
_reflns_number_gt 3037
_reflns_number_total 3107
_reflns_threshold_expression >2sigma(I)
_cod_data_source_file ol403469m_si_002.cif
_cod_data_source_block a
_cod_original_sg_symbol_H-M P4(1)
_cod_database_code 1513399

loop_
_symmetry_equiv_pos_as_xyz
'x, y, z'
'-x, -y, z+1/2'
'-y, x, z+1/4'
'y, -x, z+3/4'

loop_
_atom_site_label
_atom_site_type_symbol
_atom_site_fract_x
_atom_site_fract_y
_atom_site_fract_z
_atom_site_U_iso_or_equiv
_atom_site_adp_type
_atom_site_occupancy
_atom_site_symmetry_multiplicity
_atom_site_calc_flag
_atom_site_refinement_flags
Br1 Br 1.03654(4) -0.23503(3) 0.500350(14) 0.03675(9) Uani 1 1 d .
O1 O 0.6156(3) 0.2454(3) 0.69613(7) 0.0435(5) Uani 1 1 d .
O2 O 0.6009(3) 0.6690(3) 0.55878(8) 0.0406(5) Uani 1 1 d .
C1 C 0.5714(4) 0.2924(4) 0.65356(10) 0.0274(5) Uani 1 1 d .
C2 C 0.4536(5) 0.1700(5) 0.62064(14) 0.0482(8) Uani 1 1 d .
H2A H 0.5151 0.0498 0.6177 0.058 Uiso 1 1 calc R
H2B H 0.3364 0.1497 0.6389 0.058 Uiso 1 1 calc R
C3 C 0.4111(4) 0.2369(4) 0.56738(11) 0.0371(6) Uani 1 1 d .
H3A H 0.3036 0.1703 0.5537 0.045 Uiso 1 1 calc R
H3B H 0.5164 0.2122 0.5444 0.045 Uiso 1 1 calc R
C4 C 0.3712(4) 0.4408(5) 0.56802(11) 0.0376(6) Uani 1 1 d .
H4A H 0.3305 0.4810 0.5334 0.045 Uiso 1 1 calc R
H4B H 0.2719 0.4672 0.5929 0.045 Uiso 1 1 calc R
C5 C 0.5399(4) 0.5421(4) 0.58306(9) 0.0284(5) Uani 1 1 d .
C6 C 0.6379(3) 0.4792(4) 0.63282(9) 0.0244(5) Uani 1 1 d .
C7 C 0.5924(4) 0.6279(4) 0.67290(11) 0.0371(6) Uani 1 1 d .
H7B H 0.6434 0.7453 0.6616 0.056 Uiso 1 1 calc R
H7C H 0.6456 0.5942 0.7062 0.056 Uiso 1 1 calc R
H7A H 0.4593 0.6389 0.6764 0.056 Uiso 1 1 calc R
C8 C 0.8490(4) 0.4701(3) 0.62211(9) 0.0236(5) Uani 1 1 d .
H8 H 0.8783 0.5749 0.5987 0.028 Uiso 1 1 calc R
C9 C 0.9619(4) 0.4944(4) 0.66864(9) 0.0279(5) Uani 1 1 d .
C10 C 1.0591(4) 0.5178(4) 0.70448(10) 0.0343(6) Uani 1 1 d .
H10 H 1.1371 0.5365 0.7333 0.041 Uiso 1 1 calc R
C11 C 0.9001(3) 0.2956(3) 0.59295(9) 0.0218(4) Uani 1 1 d .
C12 C 0.9523(3) 0.1370(4) 0.61845(9) 0.0259(5) Uani 1 1 d .
H12 H 0.9611 0.1374 0.6550 0.031 Uiso 1 1 calc R
C13 C 0.9918(4) -0.0217(4) 0.59157(10) 0.0289(5) Uani 1 1 d .
H13 H 1.0280 -0.1296 0.6093 0.035 Uiso 1 1 calc R
C14 C 0.9774(4) -0.0201(4) 0.53844(10) 0.0261(5) Uani 1 1 d .
C15 C 0.9277(3) 0.1353(4) 0.51173(8) 0.0257(5) Uani 1 1 d .
H15 H 0.9200 0.1343 0.4752 0.031 Uiso 1 1 calc R
C16 C 0.8891(3) 0.2933(4) 0.53943(9) 0.0242(5) Uani 1 1 d .
H16 H 0.8547 0.4014 0.5216 0.029 Uiso 1 1 calc R

loop_
_atom_site_aniso_label
_atom_site_aniso_U_11
_atom_site_aniso_U_22
_atom_site_aniso_U_33
_atom_site_aniso_U_23
_atom_site_aniso_U_13
_atom_site_aniso_U_12
Br1 0.04604(18) 0.02615(14) 0.03806(13) -0.00420(11) 0.01180(12) 0.00054(11)
O1 0.0494(13) 0.0551(14) 0.0259(9) 0.0112(9) -0.0010(9) -0.0026(10)
O2 0.0402(12) 0.0398(12) 0.0416(11) 0.0159(9) -0.0039(9) 0.0007(9)
C1 0.0221(12) 0.0355(14) 0.0247(11) 0.0032(10) 0.0041(9) 0.0019(10)
C2 0.0459(19) 0.044(2) 0.0542(18) 0.0120(15) -0.0152(15) -0.0202(15)
C3 0.0310(14) 0.0482(17) 0.0322(12) -0.0065(12) -0.0009(11) -0.0126(12)
C4 0.0285(14) 0.0543(19) 0.0300(12) 0.0037(12) -0.0066(11) -0.0019(13)
C5 0.0259(13) 0.0330(14) 0.0264(11) 0.0005(10) 0.0006(9) 0.0054(10)
C6 0.0218(12) 0.0302(13) 0.0211(10) -0.0023(9) -0.0017(9) -0.0025(10)
C7 0.0360(16) 0.0430(17) 0.0324(12) -0.0124(12) 0.0010(11) 0.0050(13)
C8 0.0267(13) 0.0228(12) 0.0213(10) -0.0015(9) 0.0012(9) -0.0007(10)
C9 0.0256(13) 0.0291(13) 0.0289(11) -0.0031(10) -0.0004(10) -0.0019(10)
C10 0.0313(15) 0.0436(17) 0.0281(12) -0.0070(11) -0.0039(11) -0.0015(12)
C11 0.0165(11) 0.0248(12) 0.0241(10) 0.0007(9) -0.0003(8) -0.0038(9)
C12 0.0258(13) 0.0298(14) 0.0221(10) 0.0030(9) 0.0001(9) -0.0038(10)
C13 0.0300(13) 0.0260(13) 0.0307(12) 0.0040(10) 0.0000(10) -0.0008(10)
C14 0.0248(12) 0.0252(12) 0.0283(11) -0.0040(9) 0.0060(10) -0.0031(9)
C15 0.0256(12) 0.0299(13) 0.0216(11) -0.0017(9) 0.0011(9) -0.0025(10)
C16 0.0247(12) 0.0246(12) 0.0233(10) 0.0028(9) 0.0001(9) -0.0004(9)

loop_
_atom_type_symbol
_atom_type_description
_atom_type_scat_dispersion_real
_atom_type_scat_dispersion_imag
_atom_type_scat_source
C C 0.0033 0.0016 'International Tables Vol C Tables 4.2.6.8 and 6.1.1.4'
H H 0.0000 0.0000 'International Tables Vol C Tables 4.2.6.8 and 6.1.1.4'
O O 0.0106 0.0060 'International Tables Vol C Tables 4.2.6.8 and 6.1.1.4'
Br Br -0.2901 2.4595 'International Tables Vol C Tables 4.2.6.8 and 6.1.1.4'

loop_
_geom_angle_atom_site_label_1
_geom_angle_atom_site_label_2
_geom_angle_atom_site_label_3
_geom_angle
O1 C1 C2 120.4(3)
O1 C1 C6 119.2(3)
C2 C1 C6 120.4(2)
C3 C2 C1 116.6(3)
C3 C2 H2A 108.1
C1 C2 H2A 108.1
C3 C2 H2B 108.1
C1 C2 H2B 108.1
H2A C2 H2B 107.3
C2 C3 C4 110.5(3)
C2 C3 H3A 109.6
C4 C3 H3A 109.6
C2 C3 H3B 109.6
C4 C3 H3B 109.6
H3A C3 H3B 108.1
C5 C4 C3 109.4(2)
C5 C4 H4A 109.8
C3 C4 H4A 109.8
C5 C4 H4B 109.8
C3 C4 H4B 109.8
H4A C4 H4B 108.2
O2 C5 C4 123.4(2)
O2 C5 C6 119.6(2)
C4 C5 C6 117.0(2)
C7 C6 C1 108.6(2)
C7 C6 C5 104.7(2)
C1 C6 C5 114.1(2)
C7 C6 C8 111.2(2)
C1 C6 C8 109.5(2)
C5 C6 C8 108.64(19)
C6 C7 H7B 109.5
C6 C7 H7C 109.5
H7B C7 H7C 109.5
C6 C7 H7A 109.5
H7B C7 H7A 109.5
H7C C7 H7A 109.5
C9 C8 C11 111.7(2)
C9 C8 C6 113.6(2)
C11 C8 C6 111.3(2)
C9 C8 H8 106.6
C11 C8 H8 106.6
C6 C8 H8 106.6
C10 C9 C8 176.7(3)
C9 C10 H10 180.0
C12 C11 C16 118.8(2)
C12 C11 C8 121.8(2)
C16 C11 C8 119.4(2)
C13 C12 C11 121.1(2)
C13 C12 H12 119.4
C11 C12 H12 119.4
C14 C13 C12 118.7(2)
C14 C13 H13 120.7
C12 C13 H13 120.7
C15 C14 C13 121.9(2)
C15 C14 Br1 118.52(18)
C13 C14 Br1 119.6(2)
C14 C15 C16 118.5(2)
C14 C15 H15 120.7
C16 C15 H15 120.7
C15 C16 C11 121.0(2)
C15 C16 H16 119.5
C11 C16 H16 119.5

loop_
_geom_bond_atom_site_label_1
_geom_bond_atom_site_label_2
_geom_bond_distance
Br1 C14 1.905(3)
O1 C1 1.201(3)
O2 C5 1.206(3)
C1 C2 1.507(4)
C1 C6 1.545(4)
C2 C3 1.499(4)
C2 H2A 0.9900
C2 H2B 0.9900
C3 C4 1.518(5)
C3 H3A 0.9900
C3 H3B 0.9900
C4 C5 1.490(4)
C4 H4A 0.9900
C4 H4B 0.9900
C5 C6 1.547(3)
C6 C7 1.541(4)
C6 C8 1.569(4)
C7 H7B 0.9800
C7 H7C 0.9800
C7 H7A 0.9800
C8 C9 1.473(3)
C8 C11 1.529(3)
C8 H8 1.0000
C9 C10 1.183(4)
C10 H10 0.9500
C11 C12 1.388(4)
C11 C16 1.392(3)
C12 C13 1.384(4)
C12 H12 0.9500
C13 C14 1.383(3)
C13 H13 0.9500
C14 C15 1.379(4)
C15 C16 1.389(4)
C15 H15 0.9500
C16 H16 0.9500

loop_
_geom_torsion_atom_site_label_1
_geom_torsion_atom_site_label_2
_geom_torsion_atom_site_label_3
_geom_torsion_atom_site_label_4
_geom_torsion
O1 C1 C2 C3 -177.8(3)
C6 C1 C2 C3 1.7(5)
C1 C2 C3 C4 -40.6(4)
C2 C3 C4 C5 65.5(3)
C3 C4 C5 O2 129.0(3)
C3 C4 C5 C6 -51.6(3)
O1 C1 C6 C7 -51.3(3)
C2 C1 C6 C7 129.2(3)
O1 C1 C6 C5 -167.7(2)
C2 C1 C6 C5 12.8(4)
O1 C1 C6 C8 70.4(3)
C2 C1 C6 C8 -109.2(3)
O2 C5 C6 C7 73.7(3)
C4 C5 C6 C7 -105.7(3)
O2 C5 C6 C1 -167.6(2)
C4 C5 C6 C1 12.9(3)
O2 C5 C6 C8 -45.1(3)
C4 C5 C6 C8 135.4(2)
C7 C6 C8 C9 39.2(3)
C1 C6 C8 C9 -80.9(3)
C5 C6 C8 C9 153.9(2)
C7 C6 C8 C11 166.3(2)
C1 C6 C8 C11 46.2(3)
C5 C6 C8 C11 -79.0(2)
C11 C8 C9 C10 84(5)
C6 C8 C9 C10 -150(5)
C9 C8 C11 C12 35.9(3)
C6 C8 C11 C12 -92.2(3)
C9 C8 C11 C16 -145.9(2)
C6 C8 C11 C16 86.0(3)
C16 C11 C12 C13 -0.5(4)
C8 C11 C12 C13 177.7(2)
C11 C12 C13 C14 -0.3(4)
C12 C13 C14 C15 1.0(4)
C12 C13 C14 Br1 178.51(19)
C13 C14 C15 C16 -0.8(4)
Br1 C14 C15 C16 -178.38(19)
C14 C15 C16 C11 0.0(4)
C12 C11 C16 C15 0.6(4)
C8 C11 C16 C15 -177.6(2)
